data_7711291
loop_
_publ_author_name
'Paskaruk, Katarina'
'Emslie, David J. H.'
'Britten, James F.'

_publ_section_title
;
 Coordination chemistry and structural rearrangements of the Me2PCH2AlMe2
 ambiphilic ligand
;
_journal_name_full 'Dalton Transactions'
_journal_paper_doi 10.1039/D2DT02519A
_journal_year 2022
_chemical_formula_moiety 'C12.921 H25.764 Al Cl1.079 P Rh, C12.36 H24.079 Al Cl1.64 P Rh'
_chemical_formula_sum 'C25.28 H49.84 Al2 Cl2.72 P2 Rh2'
_chemical_formula_weight 772.00
_space_group_crystal_system triclinic
_space_group_IT_number 2
_space_group_name_Hall '-P 1'
_space_group_name_H-M_alt 'P -1'
_atom_sites_solution_hydrogens mixed
_audit_creation_date 2022-07-05
_audit_creation_method
;
Olex2 1.3
(compiled 2020.11.12 svn.r5f609507 for OlexSys, GUI svn.r6272)
;
_audit_update_record
;
2022-07-05 deposited with the CCDC.	2022-09-14 downloaded from the CCDC.
;
_cell_angle_alpha 71.297(2)
_cell_angle_beta 66.453(2)
_cell_angle_gamma 75.357(2)
_cell_formula_units_Z 2
_cell_length_a 11.2567(4)
_cell_length_b 12.8343(5)
_cell_length_c 13.1652(5)
_cell_measurement_reflns_used 9403
_cell_measurement_temperature 100.0(1)
_cell_measurement_theta_max 33.36
_cell_measurement_theta_min 2.71
_cell_volume 1634.43(11)
_computing_cell_refinement 'SAINT v8.34A (Bruker, 2013)'
_computing_data_reduction 'SAINT v8.34A (Bruker, 2013)'
_computing_molecular_graphics 'Olex2 1.3 (Dolomanov et al., 2009)'
_computing_publication_material 'Olex2 1.3 (Dolomanov et al., 2009)'
_computing_structure_refinement 'XL  (Sheldrick, 2008)'
_computing_structure_solution 'SHELXT 2014/5 (Sheldrick, 2014)'
_diffrn_ambient_temperature 100.00(10)
_diffrn_measured_fraction_theta_full 1.000
_diffrn_measured_fraction_theta_max 0.994
_diffrn_measurement_device_type 'Bruker APEX-II CCD'
_diffrn_measurement_method '\f and \w scans'
_diffrn_radiation_type MoK\a
_diffrn_radiation_wavelength 0.71073
_diffrn_reflns_av_R_equivalents 0.0194
_diffrn_reflns_av_unetI/netI 0.0108
_diffrn_reflns_Laue_measured_fraction_full 1.000
_diffrn_reflns_Laue_measured_fraction_max 0.994
_diffrn_reflns_limit_h_max 17
_diffrn_reflns_limit_h_min -17
_diffrn_reflns_limit_k_max 19
_diffrn_reflns_limit_k_min -19
_diffrn_reflns_limit_l_max 20
_diffrn_reflns_limit_l_min -20
_diffrn_reflns_number 99188
_diffrn_reflns_point_group_measured_fraction_full 1.000
_diffrn_reflns_point_group_measured_fraction_max 0.994
_diffrn_reflns_theta_full 25.242
_diffrn_reflns_theta_max 33.366
_diffrn_reflns_theta_min 1.693
_exptl_absorpt_coefficient_mu 1.398
_exptl_absorpt_correction_T_max 0.7465
_exptl_absorpt_correction_T_min 0.6928
_exptl_absorpt_correction_type multi-scan
_exptl_absorpt_process_details
;
SADABS-2014/4 (Bruker,2014/4) was used for absorption correction.
wR2(int) was 0.0383 before and 0.0293 after correction.
The Ratio of minimum to maximum transmission is 0.9281.
The \l/2 correction factor is 0.00150.
;
_exptl_crystal_colour yellow
_exptl_crystal_colour_primary yellow
_exptl_crystal_density_diffrn 1.569
_exptl_crystal_description block
_exptl_crystal_F_000 788
_exptl_crystal_size_max 0.26
_exptl_crystal_size_mid 0.14
_exptl_crystal_size_min 0.12
_refine_diff_density_max 0.955
_refine_diff_density_min -0.481
_refine_diff_density_rms 0.072
_refine_ls_extinction_method none
_refine_ls_goodness_of_fit_ref 1.059
_refine_ls_hydrogen_treatment mixed
_refine_ls_matrix_type full
_refine_ls_number_parameters 331
_refine_ls_number_reflns 12623
_refine_ls_number_restraints 7
_refine_ls_restrained_S_all 1.059
_refine_ls_R_factor_all 0.0189
_refine_ls_R_factor_gt 0.0168
_refine_ls_shift/su_max 0.003
_refine_ls_shift/su_mean 0.000
_refine_ls_structure_factor_coef Fsqd
_refine_ls_weighting_details 'w=1/[\s^2^(Fo^2^)+(0.0253P)^2^+0.5609P] where P=(Fo^2^+2Fc^2^)/3'
_refine_ls_weighting_scheme calc
_refine_ls_wR_factor_gt 0.0444
_refine_ls_wR_factor_ref 0.0451
_reflns_Friedel_coverage 0.000
_reflns_number_gt 11699
_reflns_number_total 12623
_reflns_threshold_expression 'I > 2\s(I)'
_cod_data_source_file d2dt02519a2.cif
_cod_data_source_block RhClcodPAl
_cod_original_cell_volume 1634.44(11)
_cod_database_code 7711291
_shelx_shelxl_version_number 2018/3
_shelx_space_group_comment
;
The symmetry employed for this shelxl refinement is uniquely defined
by the following loop, which should always be used as a source of
symmetry information in preference to the above space-group names.
They are only intended as comments.
;
_shelx_estimated_absorpt_t_max 0.850
_shelx_estimated_absorpt_t_min 0.713
_olex2_refinement_description
;
1. Restrained distances
 Al2-C17 \\sim Al2-C26 \\sim Al1-C4 \\sim Al1-C5
 with sigma of 0.02
 Cl4-Al1 \\sim Cl3-Al2
 with sigma of 0.02
2. Uiso/Uaniso restraints and constraints
Uanis(C26) = Uanis(Cl3)
Uanis(C4) = Uanis(Cl4)
3. Others
 Sof(C26)=Sof(HW)=Sof(HX)=Sof(HY)=1-FVAR(1)
 Sof(Cl3)=FVAR(1)
 Sof(Cl4)=1-FVAR(2)
 Sof(C4)=Sof(H4A)=Sof(H4B)=Sof(H4C)=FVAR(2)
4.a Ternary CH refined with riding coordinates:
 C6(H6), C7(H7), C11(H11), C18(HK), C19(HL), C23(HR)
4.b Secondary CH2 refined with riding coordinates:
 C3(H3A,H3B), C8(H8A,H8B), C9(H9A,H9B), C12(H12A,H12B), C13(H13A,H13B), C16(HF,
 HG), C20(HM,HN), C21(HO,HP), C24(HS,HT), C25(HU,HV)
4.c Idealised Me refined as rotating group:
 C1(H1A,H1B,H1C), C2(H2A,H2B,H2C), C4(H4A,H4B,H4C), C5(H5A,H5B,H5C), C14(H,HA,
 HB), C15(HC,HD,HE), C17(HH,HI,HJ), C26(HW,HX,HY)
;
_olex2_submission_special_instructions 'No special instructions were received'

loop_
_space_group_symop_operation_xyz
'x, y, z'
'-x, -y, -z'

loop_
_atom_site_label
_atom_site_type_symbol
_atom_site_fract_x
_atom_site_fract_y
_atom_site_fract_z
_atom_site_U_iso_or_equiv
_atom_site_adp_type
_atom_site_occupancy
_atom_site_site_symmetry_order
_atom_site_calc_flag
_atom_site_refinement_flags_posn
_atom_site_refinement_flags_adp
_atom_site_refinement_flags_occupancy
_atom_site_disorder_assembly
_atom_site_disorder_group
Rh1 Rh 0.95169(2) 0.26340(2) 0.39423(2) 0.01167(2) Uani 1 1 d . . . . .
Cl1 Cl 0.72696(2) 0.27727(2) 0.52299(2) 0.01686(4) Uani 1 1 d . . . . .
Cl4 Cl 0.4934(17) 0.1754(14) 0.4888(17) 0.0241(6) Uani 0.079(2) 1 d D . P A 2
P1 P 0.90714(2) 0.12883(2) 0.33960(2) 0.01270(4) Uani 1 1 d . . . . .
Al1 Al 0.64458(3) 0.11474(3) 0.55517(3) 0.01544(5) Uani 1 1 d D . . . .
C1 C 1.04285(11) 0.04236(10) 0.25778(10) 0.0219(2) Uani 1 1 d . . . . .
H1A H 1.092558 -0.005952 0.306217 0.033 Uiso 1 1 calc R U . . .
H1B H 1.100360 0.089898 0.191430 0.033 Uiso 1 1 calc R U . . .
H1C H 1.008611 -0.003363 0.231682 0.033 Uiso 1 1 calc R U . . .
C2 C 0.80938(11) 0.19072(9) 0.24726(9) 0.02032(18) Uani 1 1 d . . . . .
H2A H 0.781824 0.131727 0.233063 0.030 Uiso 1 1 calc R U . . .
H2B H 0.861896 0.235121 0.174439 0.030 Uiso 1 1 calc R U . . .
H2C H 0.731907 0.238578 0.284678 0.030 Uiso 1 1 calc R U . . .
C3 C 0.80845(10) 0.03550(8) 0.45999(9) 0.01588(16) Uani 1 1 d . . . . .
H3A H 0.860823 -0.009108 0.508571 0.019 Uiso 1 1 calc R U . . .
H3B H 0.784275 -0.016336 0.432069 0.019 Uiso 1 1 calc R U . . .
C4 C 0.5018(5) 0.1587(4) 0.4916(6) 0.0241(6) Uani 0.921(2) 1 d D . P A 1
H4A H 0.490544 0.239421 0.460454 0.036 Uiso 0.921(2) 1 calc R U P A 1
H4B H 0.420227 0.136903 0.552278 0.036 Uiso 0.921(2) 1 calc R U P A 1
H4C H 0.524007 0.121523 0.430591 0.036 Uiso 0.921(2) 1 calc R U P A 1
C5 C 0.59328(11) 0.05382(9) 0.72282(9) 0.02152(19) Uani 1 1 d D . . . .
H5A H 0.672066 0.024012 0.743413 0.032 Uiso 1 1 calc R U . . .
H5B H 0.540620 -0.005716 0.746665 0.032 Uiso 1 1 calc R U . . .
H5C H 0.541774 0.113021 0.761366 0.032 Uiso 1 1 calc R U . . .
C6 C 1.10540(10) 0.30501(9) 0.23801(8) 0.01683(16) Uani 1 1 d . . . . .
H6 H 1.107698 0.273217 0.177024 0.020 Uiso 1 1 calc R U . . .
C7 C 1.15795(10) 0.22842(9) 0.31941(9) 0.01696(16) Uani 1 1 d . . . . .
H7 H 1.190003 0.152302 0.305693 0.020 Uiso 1 1 calc R U . . .
C8 C 1.23220(11) 0.26088(10) 0.37683(10) 0.02242(19) Uani 1 1 d . . . . .
H8A H 1.275434 0.326101 0.324550 0.027 Uiso 1 1 calc R U . . .
H8B H 1.301455 0.198762 0.390254 0.027 Uiso 1 1 calc R U . . .
C9 C 1.14301(12) 0.28920(10) 0.49170(10) 0.0226(2) Uani 1 1 d . . . . .
H9A H 1.137883 0.220161 0.553771 0.027 Uiso 1 1 calc R U . . .
H9B H 1.183206 0.340365 0.506735 0.027 Uiso 1 1 calc R U . . .
C10 C 1.00596(11) 0.34230(9) 0.49475(9) 0.01831(17) Uani 1 1 d . . . . .
H10 H 0.9405(16) 0.3273(14) 0.5664(14) 0.023(4) Uiso 1 1 d . . . . .
C11 C 0.97446(11) 0.42663(8) 0.40938(9) 0.01869(17) Uani 1 1 d . . . . .
H11 H 0.890039 0.475773 0.436807 0.022 Uiso 1 1 calc R U . . .
C12 C 1.07463(12) 0.48281(9) 0.30085(10) 0.0235(2) Uani 1 1 d . . . . .
H12A H 1.155153 0.478773 0.316139 0.028 Uiso 1 1 calc R U . . .
H12B H 1.039645 0.562275 0.278129 0.028 Uiso 1 1 calc R U . . .
C13 C 1.10973(12) 0.42890(9) 0.20103(9) 0.02198(19) Uani 1 1 d . . . . .
H13A H 1.048077 0.465671 0.159229 0.026 Uiso 1 1 calc R U . . .
H13B H 1.198824 0.442613 0.147245 0.026 Uiso 1 1 calc R U . . .
Rh2 Rh 0.52350(2) 0.71650(2) 0.09490(2) 0.01079(2) Uani 1 1 d . . . . .
Cl2 Cl 0.69813(2) 0.82816(2) 0.02174(2) 0.01588(4) Uani 1 1 d . . . . .
Cl3 Cl 0.99128(10) 0.70292(7) 0.06361(11) 0.02873(19) Uani 0.640(3) 1 d D . P B 1
P2 P 0.61980(2) 0.59545(2) 0.22145(2) 0.01289(4) Uani 1 1 d . . . . .
Al2 Al 0.79919(3) 0.77837(3) 0.15362(3) 0.01699(6) Uani 1 1 d D . . . .
C14 C 0.75846(11) 0.50382(9) 0.14894(10) 0.01978(18) Uani 1 1 d . . . . .
H H 0.817926 0.548565 0.081342 0.030 Uiso 1 1 calc R U . . .
HA H 0.726658 0.454205 0.125387 0.030 Uiso 1 1 calc R U . . .
HB H 0.805242 0.459510 0.201152 0.030 Uiso 1 1 calc R U . . .
C15 C 0.52559(11) 0.49584(9) 0.34283(9) 0.01998(18) Uani 1 1 d . . . . .
HC H 0.582816 0.445423 0.383325 0.030 Uiso 1 1 calc R U . . .
HD H 0.489511 0.452825 0.315291 0.030 Uiso 1 1 calc R U . . .
HE H 0.453862 0.535805 0.395014 0.030 Uiso 1 1 calc R U . . .
C16 C 0.69089(10) 0.66616(8) 0.27645(9) 0.01689(16) Uani 1 1 d . . . . .
HF H 0.746377 0.610730 0.317042 0.020 Uiso 1 1 calc R U . . .
HG H 0.619950 0.703875 0.332556 0.020 Uiso 1 1 calc R U . . .
C17 C 0.79975(15) 0.91323(11) 0.19286(12) 0.0306(3) Uani 1 1 d D . . . .
HH H 0.858997 0.959871 0.127138 0.046 Uiso 1 1 calc R U . . .
HI H 0.829556 0.892682 0.258116 0.046 Uiso 1 1 calc R U . . .
HJ H 0.710984 0.954534 0.212945 0.046 Uiso 1 1 calc R U . . .
C18 C 0.33456(9) 0.67463(8) 0.19573(8) 0.01350(15) Uani 1 1 d . . . . .
HK H 0.324463 0.635299 0.277090 0.016 Uiso 1 1 calc R U . . .
C19 C 0.39875(9) 0.60562(7) 0.11881(8) 0.01286(14) Uani 1 1 d . . . . .
HL H 0.425618 0.526888 0.156172 0.015 Uiso 1 1 calc R U . . .
C20 C 0.36805(9) 0.61835(8) 0.01216(8) 0.01457(15) Uani 1 1 d . . . . .
HM H 0.275054 0.650725 0.025239 0.017 Uiso 1 1 calc R U . . .
HN H 0.380564 0.543968 -0.001020 0.017 Uiso 1 1 calc R U . . .
C21 C 0.45522(10) 0.69294(8) -0.09552(8) 0.01654(16) Uani 1 1 d . . . . .
HO H 0.536496 0.646275 -0.131666 0.020 Uiso 1 1 calc R U . . .
HP H 0.408630 0.725530 -0.150879 0.020 Uiso 1 1 calc R U . . .
C22 C 0.49141(10) 0.78587(8) -0.07135(8) 0.01468(15) Uani 1 1 d . . . . .
HQ H 0.5764(15) 0.8089(13) -0.1237(13) 0.017(3) Uiso 1 1 d . . . . .
C23 C 0.40735(10) 0.85411(8) -0.00148(8) 0.01560(16) Uani 1 1 d . . . . .
HR H 0.432668 0.929534 -0.022358 0.019 Uiso 1 1 calc R U . . .
C24 C 0.26223(10) 0.84906(8) 0.05940(9) 0.01752(17) Uani 1 1 d . . . . .
HS H 0.229978 0.819580 0.015779 0.021 Uiso 1 1 calc R U . . .
HT H 0.215177 0.925146 0.061823 0.021 Uiso 1 1 calc R U . . .
C25 C 0.23164(10) 0.77495(8) 0.18241(9) 0.01725(17) Uani 1 1 d . . . . .
HU H 0.222831 0.820277 0.234008 0.021 Uiso 1 1 calc R U . . .
HV H 0.146403 0.749092 0.206869 0.021 Uiso 1 1 calc R U . . .
C26 C 0.9806(9) 0.7221(8) 0.0610(10) 0.02873(19) Uani 0.360(3) 1 d D . P B 2
HW H 0.976891 0.664433 0.028837 0.043 Uiso 0.360(3) 1 calc R U P B 2
HX H 1.033910 0.690797 0.110085 0.043 Uiso 0.360(3) 1 calc R U P B 2
HY H 1.019734 0.783601 -0.001163 0.043 Uiso 0.360(3) 1 calc R U P B 2

loop_
_atom_site_aniso_label
_atom_site_aniso_U_11
_atom_site_aniso_U_22
_atom_site_aniso_U_33
_atom_site_aniso_U_23
_atom_site_aniso_U_13
_atom_site_aniso_U_12
Rh1 0.01247(3) 0.01115(3) 0.01188(3) -0.00337(2) -0.00359(2) -0.00294(2)
Cl1 0.01496(9) 0.01688(9) 0.01827(10) -0.00841(8) -0.00197(7) -0.00260(7)
Cl4 0.0175(9) 0.0280(18) 0.0301(6) -0.0094(12) -0.0111(5) -0.0012(10)
P1 0.01306(10) 0.01225(9) 0.01314(10) -0.00456(8) -0.00338(8) -0.00253(8)
Al1 0.01285(12) 0.01554(13) 0.01579(13) -0.00257(10) -0.00358(10) -0.00248(10)
C1 0.0183(4) 0.0222(5) 0.0252(5) -0.0140(4) -0.0008(4) -0.0034(4)
C2 0.0269(5) 0.0189(4) 0.0189(4) -0.0036(3) -0.0121(4) -0.0039(4)
C3 0.0162(4) 0.0126(4) 0.0173(4) -0.0026(3) -0.0046(3) -0.0029(3)
C4 0.0175(9) 0.0280(18) 0.0301(6) -0.0094(12) -0.0111(5) -0.0012(10)
C5 0.0163(4) 0.0224(5) 0.0164(4) 0.0006(4) -0.0009(3) -0.0020(4)
C6 0.0158(4) 0.0194(4) 0.0143(4) -0.0026(3) -0.0030(3) -0.0064(3)
C7 0.0135(4) 0.0184(4) 0.0184(4) -0.0043(3) -0.0045(3) -0.0034(3)
C8 0.0173(4) 0.0258(5) 0.0273(5) -0.0056(4) -0.0114(4) -0.0036(4)
C9 0.0269(5) 0.0232(5) 0.0244(5) -0.0050(4) -0.0161(4) -0.0039(4)
C10 0.0233(5) 0.0175(4) 0.0185(4) -0.0060(3) -0.0087(4) -0.0059(3)
C11 0.0225(4) 0.0135(4) 0.0237(5) -0.0063(3) -0.0096(4) -0.0039(3)
C12 0.0301(5) 0.0162(4) 0.0267(5) -0.0006(4) -0.0120(4) -0.0101(4)
C13 0.0258(5) 0.0201(4) 0.0187(4) 0.0027(4) -0.0079(4) -0.0104(4)
Rh2 0.01158(3) 0.00978(3) 0.01163(3) -0.00167(2) -0.00503(2) -0.00217(2)
Cl2 0.01600(9) 0.01657(9) 0.01617(9) -0.00054(7) -0.00701(7) -0.00639(7)
Cl3 0.0145(3) 0.0301(4) 0.0323(2) 0.0026(3) -0.00776(19) -0.0017(2)
P2 0.01419(10) 0.01168(9) 0.01370(10) -0.00199(8) -0.00671(8) -0.00173(8)
Al2 0.01781(14) 0.01764(13) 0.01892(14) -0.00396(11) -0.00856(11) -0.00541(11)
C14 0.0196(4) 0.0185(4) 0.0236(5) -0.0089(4) -0.0102(4) 0.0026(3)
C15 0.0232(5) 0.0172(4) 0.0181(4) 0.0027(3) -0.0095(4) -0.0059(4)
C16 0.0198(4) 0.0179(4) 0.0163(4) -0.0045(3) -0.0088(3) -0.0036(3)
C17 0.0447(7) 0.0270(6) 0.0310(6) -0.0070(5) -0.0179(5) -0.0158(5)
C18 0.0129(4) 0.0138(4) 0.0135(4) -0.0036(3) -0.0034(3) -0.0030(3)
C19 0.0131(4) 0.0116(3) 0.0143(4) -0.0030(3) -0.0044(3) -0.0033(3)
C20 0.0145(4) 0.0159(4) 0.0157(4) -0.0054(3) -0.0057(3) -0.0034(3)
C21 0.0193(4) 0.0180(4) 0.0141(4) -0.0042(3) -0.0063(3) -0.0044(3)
C22 0.0161(4) 0.0145(4) 0.0134(4) -0.0005(3) -0.0068(3) -0.0031(3)
C23 0.0179(4) 0.0115(4) 0.0174(4) -0.0011(3) -0.0086(3) -0.0013(3)
C24 0.0163(4) 0.0154(4) 0.0197(4) -0.0039(3) -0.0077(3) 0.0016(3)
C25 0.0144(4) 0.0177(4) 0.0183(4) -0.0067(3) -0.0048(3) 0.0013(3)
C26 0.0145(3) 0.0301(4) 0.0323(2) 0.0026(3) -0.00776(19) -0.0017(2)

loop_
_atom_type_symbol
_atom_type_description
_atom_type_scat_dispersion_real
_atom_type_scat_dispersion_imag
_atom_type_scat_source
C C 0.0033 0.0016 'International Tables Vol C Tables 4.2.6.8 and 6.1.1.4'
H H 0.0000 0.0000 'International Tables Vol C Tables 4.2.6.8 and 6.1.1.4'
Al Al 0.0645 0.0514 'International Tables Vol C Tables 4.2.6.8 and 6.1.1.4'
Cl Cl 0.1484 0.1585 'International Tables Vol C Tables 4.2.6.8 and 6.1.1.4'
P P 0.1023 0.0942 'International Tables Vol C Tables 4.2.6.8 and 6.1.1.4'
Rh Rh -1.1178 0.9187 'International Tables Vol C Tables 4.2.6.8 and 6.1.1.4'

loop_
_geom_angle_atom_site_label_1
_geom_angle_atom_site_label_2
_geom_angle_atom_site_label_3
_geom_angle
_geom_angle_site_symmetry_1
_geom_angle_site_symmetry_3
_geom_angle_publ_flag
P1 Rh1 Cl1 87.611(9) . . ?
C6 Rh1 Cl1 154.95(3) . . ?
C6 Rh1 P1 92.41(3) . . ?
C6 Rh1 C7 39.14(4) . . ?
C6 Rh1 C10 97.68(4) . . ?
C6 Rh1 C11 81.72(4) . . ?
C7 Rh1 Cl1 165.66(3) . . ?
C7 Rh1 P1 95.40(3) . . ?
C7 Rh1 C10 81.95(4) . . ?
C7 Rh1 C11 89.38(4) . . ?
C10 Rh1 Cl1 90.42(3) . . ?
C10 Rh1 P1 159.97(3) . . ?
C10 Rh1 C11 35.87(4) . . ?
C11 Rh1 Cl1 91.51(3) . . ?
C11 Rh1 P1 164.07(3) . . ?
Al1 Cl1 Rh1 108.737(12) . . ?
C1 P1 Rh1 118.99(4) . . ?
C1 P1 C2 103.00(5) . . ?
C2 P1 Rh1 110.74(4) . . ?
C3 P1 Rh1 111.65(3) . . ?
C3 P1 C1 106.52(5) . . ?
C3 P1 C2 104.71(5) . . ?
Cl4 Al1 Cl1 102.1(5) . . ?
C3 Al1 Cl1 97.60(3) . . ?
C3 Al1 Cl4 116.3(6) . . ?
C4 Al1 Cl1 106.92(15) . . ?
C4 Al1 C3 113.43(19) . . ?
C4 Al1 C5 116.4(2) . . ?
C5 Al1 Cl1 103.61(4) . . ?
C5 Al1 Cl4 116.8(6) . . ?
C5 Al1 C3 116.00(5) . . ?
P1 C1 H1A 109.5 . . ?
P1 C1 H1B 109.5 . . ?
P1 C1 H1C 109.5 . . ?
H1A C1 H1B 109.5 . . ?
H1A C1 H1C 109.5 . . ?
H1B C1 H1C 109.5 . . ?
P1 C2 H2A 109.5 . . ?
P1 C2 H2B 109.5 . . ?
P1 C2 H2C 109.5 . . ?
H2A C2 H2B 109.5 . . ?
H2A C2 H2C 109.5 . . ?
H2B C2 H2C 109.5 . . ?
P1 C3 Al1 112.86(5) . . ?
P1 C3 H3A 109.0 . . ?
P1 C3 H3B 109.0 . . ?
Al1 C3 H3A 109.0 . . ?
Al1 C3 H3B 109.0 . . ?
H3A C3 H3B 107.8 . . ?
Al1 C4 H4A 109.5 . . ?
Al1 C4 H4B 109.5 . . ?
Al1 C4 H4C 109.5 . . ?
H4A C4 H4B 109.5 . . ?
H4A C4 H4C 109.5 . . ?
H4B C4 H4C 109.5 . . ?
Al1 C5 H5A 109.5 . . ?
Al1 C5 H5B 109.5 . . ?
Al1 C5 H5C 109.5 . . ?
H5A C5 H5B 109.5 . . ?
H5A C5 H5C 109.5 . . ?
H5B C5 H5C 109.5 . . ?
Rh1 C6 H6 114.1 . . ?
C7 C6 Rh1 71.00(6) . . ?
C7 C6 H6 114.1 . . ?
C7 C6 C13 124.88(9) . . ?
C13 C6 Rh1 110.74(7) . . ?
C13 C6 H6 114.1 . . ?
Rh1 C7 H7 114.1 . . ?
C6 C7 Rh1 69.86(6) . . ?
C6 C7 H7 114.1 . . ?
C6 C7 C8 123.49(9) . . ?
C8 C7 Rh1 113.52(7) . . ?
C8 C7 H7 114.1 . . ?
C7 C8 H8A 109.0 . . ?
C7 C8 H8B 109.0 . . ?
C7 C8 C9 112.97(9) . . ?
H8A C8 H8B 107.8 . . ?
C9 C8 H8A 109.0 . . ?
C9 C8 H8B 109.0 . . ?
C8 C9 H9A 108.9 . . ?
C8 C9 H9B 108.9 . . ?
H9A C9 H9B 107.7 . . ?
C10 C9 C8 113.49(9) . . ?
C10 C9 H9A 108.9 . . ?
C10 C9 H9B 108.9 . . ?
Rh1 C10 H10 102.5(10) . . ?
C9 C10 Rh1 107.14(7) . . ?
C9 C10 H10 115.3(10) . . ?
C11 C10 Rh1 73.01(6) . . ?
C11 C10 C9 125.53(10) . . ?
C11 C10 H10 117.7(10) . . ?
Rh1 C11 H11 114.4 . . ?
C10 C11 Rh1 71.13(6) . . ?
C10 C11 H11 114.4 . . ?
C10 C11 C12 124.04(10) . . ?
C12 C11 Rh1 110.37(7) . . ?
C12 C11 H11 114.4 . . ?
C11 C12 H12A 109.1 . . ?
C11 C12 H12B 109.1 . . ?
C11 C12 C13 112.45(9) . . ?
H12A C12 H12B 107.8 . . ?
C13 C12 H12A 109.1 . . ?
C13 C12 H12B 109.1 . . ?
C6 C13 C12 114.08(9) . . ?
C6 C13 H13A 108.7 . . ?
C6 C13 H13B 108.7 . . ?
C12 C13 H13A 108.7 . . ?
C12 C13 H13B 108.7 . . ?
H13A C13 H13B 107.6 . . ?
P2 Rh2 Cl2 89.413(9) . . ?
C18 Rh2 Cl2 155.09(3) . . ?
C18 Rh2 P2 94.26(3) . . ?
C18 Rh2 C19 39.15(3) . . ?
C18 Rh2 C22 97.63(4) . . ?
C18 Rh2 C23 81.22(4) . . ?
C19 Rh2 Cl2 165.03(3) . . ?
C19 Rh2 P2 94.02(3) . . ?
C19 Rh2 C22 82.21(4) . . ?
C19 Rh2 C23 89.15(4) . . ?
C22 Rh2 Cl2 88.67(3) . . ?
C22 Rh2 P2 155.68(3) . . ?
C22 Rh2 C23 35.82(4) . . ?
C23 Rh2 Cl2 90.36(3) . . ?
C23 Rh2 P2 168.46(3) . . ?
Al2 Cl2 Rh2 107.496(12) . . ?
C14 P2 Rh2 110.43(4) . . ?
C14 P2 C15 101.72(5) . . ?
C15 P2 Rh2 119.55(4) . . ?
C16 P2 Rh2 112.25(3) . . ?
C16 P2 C14 103.98(5) . . ?
C16 P2 C15 107.38(5) . . ?
Cl3 Al2 Cl2 102.41(4) . . ?
C16 Al2 Cl2 101.11(3) . . ?
C16 Al2 Cl3 112.19(4) . . ?
C16 Al2 C26 117.4(3) . . ?
C17 Al2 Cl2 108.11(4) . . ?
C17 Al2 Cl3 113.79(6) . . ?
C17 Al2 C16 117.17(5) . . ?
C17 Al2 C26 110.1(4) . . ?
C26 Al2 Cl2 100.6(4) . . ?
P2 C14 H 109.5 . . ?
P2 C14 HA 109.5 . . ?
P2 C14 HB 109.5 . . ?
H C14 HA 109.5 . . ?
H C14 HB 109.5 . . ?
HA C14 HB 109.5 . . ?
P2 C15 HC 109.5 . . ?
P2 C15 HD 109.5 . . ?
P2 C15 HE 109.5 . . ?
HC C15 HD 109.5 . . ?
HC C15 HE 109.5 . . ?
HD C15 HE 109.5 . . ?
P2 C16 Al2 112.59(5) . . ?
P2 C16 HF 109.1 . . ?
P2 C16 HG 109.1 . . ?
Al2 C16 HF 109.1 . . ?
Al2 C16 HG 109.1 . . ?
HF C16 HG 107.8 . . ?
Al2 C17 HH 109.5 . . ?
Al2 C17 HI 109.5 . . ?
Al2 C17 HJ 109.5 . . ?
HH C17 HI 109.5 . . ?
HH C17 HJ 109.5 . . ?
HI C17 HJ 109.5 . . ?
Rh2 C18 HK 113.8 . . ?
C19 C18 Rh2 70.67(5) . . ?
C19 C18 HK 113.8 . . ?
C19 C18 C25 125.90(9) . . ?
C25 C18 Rh2 110.49(6) . . ?
C25 C18 HK 113.8 . . ?
Rh2 C19 HL 113.8 . . ?
C18 C19 Rh2 70.18(5) . . ?
C18 C19 HL 113.8 . . ?
C18 C19 C20 124.26(8) . . ?
C20 C19 Rh2 113.35(6) . . ?
C20 C19 HL 113.8 . . ?
C19 C20 HM 109.1 . . ?
C19 C20 HN 109.1 . . ?
C19 C20 C21 112.59(8) . . ?
HM C20 HN 107.8 . . ?
C21 C20 HM 109.1 . . ?
C21 C20 HN 109.1 . . ?
C20 C21 HO 108.8 . . ?
C20 C21 HP 108.8 . . ?
HO C21 HP 107.7 . . ?
C22 C21 C20 113.62(8) . . ?
C22 C21 HO 108.8 . . ?
C22 C21 HP 108.8 . . ?
Rh2 C22 HQ 102.5(9) . . ?
C21 C22 Rh2 106.40(6) . . ?
C21 C22 HQ 114.6(9) . . ?
C23 C22 Rh2 74.08(6) . . ?
C23 C22 C21 125.99(9) . . ?
C23 C22 HQ 117.9(9) . . ?
Rh2 C23 HR 114.5 . . ?
C22 C23 Rh2 70.10(5) . . ?
C22 C23 HR 114.5 . . ?
C22 C23 C24 124.44(9) . . ?
C24 C23 Rh2 110.19(6) . . ?
C24 C23 HR 114.5 . . ?
C23 C24 HS 109.2 . . ?
C23 C24 HT 109.2 . . ?
C23 C24 C25 112.03(8) . . ?
HS C24 HT 107.9 . . ?
C25 C24 HS 109.2 . . ?
C25 C24 HT 109.2 . . ?
C18 C25 C24 113.91(8) . . ?
C18 C25 HU 108.8 . . ?
C18 C25 HV 108.8 . . ?
C24 C25 HU 108.8 . . ?
C24 C25 HV 108.8 . . ?
HU C25 HV 107.7 . . ?
Al2 C26 HW 109.5 . . ?
Al2 C26 HX 109.5 . . ?
Al2 C26 HY 109.5 . . ?
HW C26 HX 109.5 . . ?
HW C26 HY 109.5 . . ?
HX C26 HY 109.5 . . ?

loop_
_geom_bond_atom_site_label_1
_geom_bond_atom_site_label_2
_geom_bond_distance
_geom_bond_site_symmetry_2
_geom_bond_publ_flag
Rh1 Cl1 2.4175(3) . ?
Rh1 P1 2.2967(3) . ?
Rh1 C6 2.1043(10) . ?
Rh1 C7 2.1193(10) . ?
Rh1 C10 2.2288(10) . ?
Rh1 C11 2.2526(10) . ?
Cl1 Al1 2.3427(4) . ?
Cl4 Al1 2.085(13) . ?
P1 C1 1.8222(10) . ?
P1 C2 1.8241(11) . ?
P1 C3 1.7971(10) . ?
Al1 C3 2.0073(10) . ?
Al1 C4 1.978(4) . ?
Al1 C5 1.9797(11) . ?
C1 H1A 0.9800 . ?
C1 H1B 0.9800 . ?
C1 H1C 0.9800 . ?
C2 H2A 0.9800 . ?
C2 H2B 0.9800 . ?
C2 H2C 0.9800 . ?
C3 H3A 0.9900 . ?
C3 H3B 0.9900 . ?
C4 H4A 0.9800 . ?
C4 H4B 0.9800 . ?
C4 H4C 0.9800 . ?
C5 H5A 0.9800 . ?
C5 H5B 0.9800 . ?
C5 H5C 0.9800 . ?
C6 H6 1.0000 . ?
C6 C7 1.4148(14) . ?
C6 C13 1.5138(15) . ?
C7 H7 1.0000 . ?
C7 C8 1.5253(15) . ?
C8 H8A 0.9900 . ?
C8 H8B 0.9900 . ?
C8 C9 1.5433(17) . ?
C9 H9A 0.9900 . ?
C9 H9B 0.9900 . ?
C9 C10 1.5109(16) . ?
C10 H10 0.932(17) . ?
C10 C11 1.3801(15) . ?
C11 H11 1.0000 . ?
C11 C12 1.5153(16) . ?
C12 H12A 0.9900 . ?
C12 H12B 0.9900 . ?
C12 C13 1.5466(17) . ?
C13 H13A 0.9900 . ?
C13 H13B 0.9900 . ?
Rh2 Cl2 2.4231(2) . ?
Rh2 P2 2.3013(3) . ?
Rh2 C18 2.1069(9) . ?
Rh2 C19 2.1134(9) . ?
Rh2 C22 2.2211(9) . ?
Rh2 C23 2.2714(9) . ?
Cl2 Al2 2.2839(4) . ?
Cl3 Al2 2.1558(10) . ?
P2 C14 1.8253(11) . ?
P2 C15 1.8259(11) . ?
P2 C16 1.8000(10) . ?
Al2 C16 1.9986(11) . ?
Al2 C17 1.9606(12) . ?
Al2 C26 2.002(9) . ?
C14 H 0.9800 . ?
C14 HA 0.9800 . ?
C14 HB 0.9800 . ?
C15 HC 0.9800 . ?
C15 HD 0.9800 . ?
C15 HE 0.9800 . ?
C16 HF 0.9900 . ?
C16 HG 0.9900 . ?
C17 HH 0.9800 . ?
C17 HI 0.9800 . ?
C17 HJ 0.9800 . ?
C18 HK 1.0000 . ?
C18 C19 1.4139(13) . ?
C18 C25 1.5146(14) . ?
C19 HL 1.0000 . ?
C19 C20 1.5262(13) . ?
C20 HM 0.9900 . ?
C20 HN 0.9900 . ?
C20 C21 1.5434(14) . ?
C21 HO 0.9900 . ?
C21 HP 0.9900 . ?
C21 C22 1.5108(14) . ?
C22 HQ 0.981(15) . ?
C22 C23 1.3824(14) . ?
C23 HR 1.0000 . ?
C23 C24 1.5131(14) . ?
C24 HS 0.9900 . ?
C24 HT 0.9900 . ?
C24 C25 1.5421(15) . ?
C25 HU 0.9900 . ?
C25 HV 0.9900 . ?
C26 HW 0.9800 . ?
C26 HX 0.9800 . ?
C26 HY 0.9800 . ?

loop_
_geom_torsion_atom_site_label_1
_geom_torsion_atom_site_label_2
_geom_torsion_atom_site_label_3
_geom_torsion_atom_site_label_4
_geom_torsion
_geom_torsion_site_symmetry_1
_geom_torsion_site_symmetry_2
_geom_torsion_site_symmetry_3
_geom_torsion_site_symmetry_4
_geom_torsion_publ_flag
Rh1 P1 C3 Al1 53.17(6) . . . . ?
Rh1 C6 C7 C8 -105.49(10) . . . . ?
Rh1 C6 C13 C12 36.41(11) . . . . ?
Rh1 C7 C8 C9 12.03(12) . . . . ?
Rh1 C10 C11 C12 -102.30(10) . . . . ?
Rh1 C11 C12 C13 13.18(12) . . . . ?
C1 P1 C3 Al1 -175.40(5) . . . . ?
C2 P1 C3 Al1 -66.71(6) . . . . ?
C6 C7 C8 C9 92.70(12) . . . . ?
C7 C6 C13 C12 -44.36(15) . . . . ?
C7 C8 C9 C10 -32.89(13) . . . . ?
C8 C9 C10 Rh1 35.87(11) . . . . ?
C8 C9 C10 C11 -45.18(14) . . . . ?
C9 C10 C11 Rh1 99.23(10) . . . . ?
C9 C10 C11 C12 -3.06(16) . . . . ?
C10 C11 C12 C13 93.65(13) . . . . ?
C11 C12 C13 C6 -32.72(14) . . . . ?
C13 C6 C7 Rh1 102.51(10) . . . . ?
C13 C6 C7 C8 -2.98(16) . . . . ?
Rh2 P2 C16 Al2 -47.06(6) . . . . ?
Rh2 C18 C19 C20 -105.32(9) . . . . ?
Rh2 C18 C25 C24 38.75(10) . . . . ?
Rh2 C19 C20 C21 11.05(10) . . . . ?
Rh2 C22 C23 C24 -101.36(9) . . . . ?
Rh2 C23 C24 C25 14.93(10) . . . . ?
C14 P2 C16 Al2 72.31(6) . . . . ?
C15 P2 C16 Al2 179.60(5) . . . . ?
C18 C19 C20 C21 92.26(11) . . . . ?
C19 C18 C25 C24 -41.71(13) . . . . ?
C19 C20 C21 C22 -33.44(11) . . . . ?
C20 C21 C22 Rh2 37.45(9) . . . . ?
C20 C21 C22 C23 -44.52(13) . . . . ?
C21 C22 C23 Rh2 98.95(9) . . . . ?
C21 C22 C23 C24 -2.40(15) . . . . ?
C22 C23 C24 C25 94.12(12) . . . . ?
C23 C24 C25 C18 -35.44(12) . . . . ?
C25 C18 C19 Rh2 101.78(9) . . . . ?
C25 C18 C19 C20 -3.54(15) . . . . ?
